data_2006311
loop_
_publ_author_name
'Wender, Paul A.'
'deLong, Mitch A.'
'Wireko, Fred C.'

_publ_section_title
;
 Novel Oxidative Rearrangement Product of the First
 <i>trans</i>,<i>cis</i>,<i>cis</i>,<i>cis</i>-[5.5.5.5]Fenestrane
 Derivative
;
_journal_issue 7
_journal_name_full 'Acta Crystallographica Section C'
_journal_page_first 954
_journal_page_last 956
_journal_paper_doi 10.1107/S0108270197002278
_journal_volume 53
_journal_year 1997
_chemical_formula_moiety 'C16 H22 O2'
_chemical_formula_sum 'C16 H22 O2'
_chemical_formula_weight 246.34
_chemical_name_common
;
trans,cis,cis,cis-[5,5,5,5]fenestrane
;
_chemical_name_systematic
;
 rel-(4S,6R,9S,11S)-1-hydroxy-16-methyl-14-oxapentacyclo-
[7.4.3.0^4,15^.0^11,15^.0^6,16^]hexadeca-7-ene
;
_space_group_IT_number 14
_symmetry_cell_setting monoclinic
_symmetry_space_group_name_Hall '-P 2ybc'
_symmetry_space_group_name_H-M 'P 1 21/c 1'
_audit_creation_method SHELXTL
_cell_angle_alpha 90.00
_cell_angle_beta 98.05(3)
_cell_angle_gamma 90.00
_cell_formula_units_Z 4
_cell_length_a 8.567(2)
_cell_length_b 12.189(2)
_cell_length_c 12.557(3)
_cell_measurement_reflns_used 25
_cell_measurement_temperature 293(2)
_cell_measurement_theta_max 30
_cell_measurement_theta_min 18
_cell_volume 1298.3(5)
_computing_cell_refinement 'TEXSAN (Molcular Structure Corporation, 1992b)'
_computing_data_collection
;
 MSC/AFC Diffractometer Control Software
(Molecular Structure Corporation, 1992a)
;
_computing_data_reduction TEXSAN
_computing_molecular_graphics SHELXTL
_computing_structure_refinement 'SHELXTL (Sheldrick, 1994)'
_computing_structure_solution 'SHELXTL-Plus (Sheldrick, 1990)'
_diffrn_ambient_temperature 293(2)
_diffrn_measurement_device 'Rigaku AFC5R RU200'
_diffrn_measurement_method \q/2\q
_diffrn_radiation_monochromator graphite
_diffrn_radiation_source xray_tube
_diffrn_radiation_type 'Copper K\a'
_diffrn_radiation_wavelength 1.54059
_diffrn_reflns_av_R_equivalents 0.0206
_diffrn_reflns_av_sigmaI/netI 0.0323
_diffrn_reflns_limit_h_max 9
_diffrn_reflns_limit_h_min 0
_diffrn_reflns_limit_k_max 13
_diffrn_reflns_limit_k_min 0
_diffrn_reflns_limit_l_max 14
_diffrn_reflns_limit_l_min -14
_diffrn_reflns_number 2183
_diffrn_reflns_theta_max 61.86
_diffrn_reflns_theta_min 5.08
_diffrn_standards_decay_% 0
_diffrn_standards_interval_count 150
_diffrn_standards_number 3
_exptl_absorpt_coefficient_mu 0.635
_exptl_absorpt_correction_type none
_exptl_crystal_colour colorless
_exptl_crystal_density_diffrn 1.260
_exptl_crystal_density_meas ?
_exptl_crystal_description rectangular
_exptl_crystal_F_000 536
_exptl_crystal_size_max 0.40
_exptl_crystal_size_mid 0.35
_exptl_crystal_size_min 0.3
_refine_diff_density_max 0.253
_refine_diff_density_min -0.187
_refine_ls_extinction_method none
_refine_ls_goodness_of_fit_all 1.080
_refine_ls_goodness_of_fit_obs 1.104
_refine_ls_hydrogen_treatment 'H-atom positions refined, U values fixed in final cycle'
_refine_ls_matrix_type full
_refine_ls_number_parameters 229
_refine_ls_number_reflns 2035
_refine_ls_number_restraints 0
_refine_ls_restrained_S_all 1.080
_refine_ls_restrained_S_obs 1.104
_refine_ls_R_factor_all 0.0504
_refine_ls_R_factor_obs .0469
_refine_ls_shift/esd_max -0.048
_refine_ls_shift/esd_mean 0.009
_refine_ls_structure_factor_coef Fsqd
_refine_ls_weighting_details 'w = 1/[\s^2^(Fo^2^)+(0.0573P)^2^+0.4621P] where P=(Fo^2^+2Fc^2^)/3'
_refine_ls_weighting_scheme calc
_refine_ls_wR_factor_all 0.1257
_refine_ls_wR_factor_obs .1226
_reflns_number_observed 1871
_reflns_number_total 2035
_reflns_observed_criterion >2sigma(I)
_cod_data_source_file fr1026.cif
_cod_data_source_block del
_cod_depositor_comments
;
The following automatic conversions were performed:

'_exptl_crystal_density_meas' value 'none' was changed to '?' - the
value is perceived as not measured.

Automatic conversion script
Id: cif_fix_values 3008 2015-01-20 13:52:24Z robertas 

The following automatic conversions were performed:

'_refine_ls_weighting_scheme' value 'calc w =
1/[\s^2^(Fo^2^)+(0.0573P)^2^+0.4621P] where P=(Fo^2^+2Fc^2^)/3' was
changed to 'calc'. New tag '_refine_ls_weighting_details' was
created. The value of the new tag was set to 'w =
1/[\s^2^(Fo^2^)+(0.0573P)^2^+0.4621P] where P=(Fo^2^+2Fc^2^)/3'.

Automatic conversion script
Id: cif_fix_values 3143 2015-03-26 13:38:13Z robertas 
;
_cod_original_sg_symbol_H-M 'P 21/c'
_cod_database_code 2006311

loop_
_symmetry_equiv_pos_as_xyz
'x, y, z'
'-x, y+1/2, -z+1/2'
'-x, -y, -z'
'x, -y-1/2, z-1/2'

loop_
_atom_site_aniso_label
_atom_site_aniso_U_11
_atom_site_aniso_U_22
_atom_site_aniso_U_33
_atom_site_aniso_U_12
_atom_site_aniso_U_13
_atom_site_aniso_U_23
C1 .0313(9) .0494(11) .0574(11) -.0001(8) .0090(8) -.0072(8)
C2 .0391(10) .0532(12) .0650(13) .0062(9) .0087(9) .0005(9)
C3 .0506(11) .0434(11) .0795(15) .0064(9) .0098(10) -.0027(10)
C4 .0468(11) .0438(11) .0735(14) .0003(9) .0097(10) -.0030(10)
C5 .0526(12) .0447(12) .107(2) -.0061(9) .0117(12) -.0047(12)
C6 .0462(11) .0523(12) .088(2) -.0072(9) .0179(11) -.0060(11)
C7 .0417(12) .068(2) .088(2) -.0076(10) .0054(11) -.0277(13)
C8 .0462(12) .072(2) .0744(15) .0025(10) .0028(10) -.0133(12)
C9 .0404(10) .0572(12) .0650(12) .0058(9) .0070(9) -.0042(10)
C10 .0496(11) .0597(13) .0591(12) .0026(9) .0071(9) .0046(10)
C11 .0440(10) .0558(12) .0511(11) -.0019(9) .0097(8) -.0048(9)
C12 .0494(11) .0643(13) .0548(11) .0024(10) .0187(9) .0022(10)
C13 .0367(10) .0539(12) .0682(12) -.0021(9) .0165(9) .0011(10)
C15 .0353(9) .0424(10) .0491(10) -.0022(7) .0079(7) -.0077(8)
C16 .0347(9) .0476(10) .0575(11) -.0022(8) .0107(8) -.0070(8)
C17 .0425(11) .079(2) .0693(14) -.0019(11) .0195(10) -.0140(12)
O1 .0420(7) .0584(9) .0686(9) -.0002(6) -.0014(6) -.0134(7)
O14 .0326(6) .0468(7) .0511(7) -.0003(5) .0085(5) -.0083(5)

loop_
_atom_site_label
_atom_site_fract_x
_atom_site_fract_y
_atom_site_fract_z
_atom_site_U_iso_or_equiv
_atom_site_thermal_displace_type
_atom_site_calc_flag
_atom_site_refinement_flags
_atom_site_occupancy
_atom_site_disorder_group
_atom_site_type_symbol
C1 .4205(2) .1482(2) .5513(2) .0458(5) Uani d . 1 . C
C2 .3705(2) .2684(2) .5373(2) .0523(5) Uani d . 1 . C
C3 .4815(2) .3542(2) .5978(2) .0578(5) Uani d . 1 . C
C4 .6504(2) .3239(2) .5865(2) .0546(5) Uani d . 1 . C
C5 .7894(3) .3853(2) .6478(2) .0681(6) Uani d . 1 . C
C6 .9312(3) .3059(2) .6420(2) .0615(6) Uani d . 1 . C
C7 1.0381(2) .2870(2) .7459(2) .0665(7) Uani d . 1 . C
C8 1.0348(2) .1864(2) .7810(2) .0646(6) Uani d . 1 . C
C9 .9247(2) .1139(2) .7099(2) .0542(5) Uani d . 1 . C
C10 .7778(2) .0780(2) .7593(2) .0562(5) Uani d . 1 . C
C11 .6624(2) .1727(2) .7344(2) .0500(5) Uani d . 1 . C
C12 .4925(2) .1478(2) .7529(2) .0551(5) Uani d . 1 . C
C13 .3947(2) .0942(2) .6560(2) .0521(5) Uani d . 1 . C
C15 .6831(2) .20449(14) .61826(14) .0421(4) Uani d . 1 . C
C16 .8607(2) .1889(2) .6132(2) .0462(5) Uani d . 1 . C
C17 .8996(3) .1467(2) .5059(2) .0626(6) Uani d . 1 . C
O1 .3394(2) .09305(13) .46252(12) .0572(4) Uani d . 1 . O
O14 .58732(13) .13550(10) .54183(10) .0432(3) Uani d . 1 . O
H2A .361(3) .2828(17) .4581(19) .059 Uiso d . 1 . H
H2B .264(3) .2739(18) .5577(17) .064 Uiso d . 1 . H
H3A .452(3) .430(2) .5629(18) .071 Uiso d . 1 . H
H3B .472(3) .3545(18) .6766(18) .060 Uiso d . 1 . H
H4A .664(3) .3273(19) .508(2) .069 Uiso d . 1 . H
H5A .806(3) .461(2) .6164(18) .071 Uiso d . 1 . H
H5B .771(4) .400(3) .729(3) .114 Uiso d . 1 . H
H6A .981(4) .330(2) .583(2) .097 Uiso d . 1 . H
H7A 1.099(3) .344(2) .781(2) .077 Uiso d . 1 . H
H8A 1.093(3) .156(2) .854(2) .074 Uiso d . 1 . H
H9A .986(3) .049(2) .6874(17) .065 Uiso d . 1 . H
H10A .724(3) .0067(19) .7189(17) .064 Uiso d . 1 . H
H10B .802(2) .0679(18) .8402(18) .059 Uiso d . 1 . H
H1O .359(3) .021(3) .472(2) .090 Uiso d . 1 . H
H11A .706(3) .2410(17) .7821(17) .058 Uiso d . 1 . H
H12A .444(3) .2176(18) .7707(16) .055 Uiso d . 1 . H
H12B .493(3) .0998(19) .8170(18) .061 Uiso d . 1 . H
H13A .424(3) .015(2) .6537(18) .069 Uiso d . 1 . H
H13B .286(3) .097(2) .664(2) .078 Uiso d . 1 . H
H17A 1.016(3) .1434(18) .5091(17) .061 Uiso d . 1 . H
H17B .868(3) .069(2) .4956(18) .065 Uiso d . 1 . H
H17C .851(4) .198(3) .443(3) .124 Uiso d . 1 . H

loop_
_atom_type_symbol
_atom_type_description
_atom_type_scat_dispersion_real
_atom_type_scat_dispersion_imag
_atom_type_scat_source
C C 0.0181 0.0091 'International Tables Vol C Tables 4.2.6.8 and 6.1.1.4'
H H 0.0000 0.0000 'International Tables Vol C Tables 4.2.6.8 and 6.1.1.4'
O O 0.0492 0.0322 'International Tables Vol C Tables 4.2.6.8 and 6.1.1.4'

loop_
_geom_angle_atom_site_label_1
_geom_angle_atom_site_label_2
_geom_angle_atom_site_label_3
_geom_angle
_geom_angle_publ_flag
O1 C1 O14 105.43(14) ?
O1 C1 C13 111.5(2) ?
O14 C1 C13 106.77(15) ?
O1 C1 C2 105.6(2) ?
O14 C1 C2 110.73(15) ?
C13 C1 C2 116.4(2) ?
C1 C2 C3 116.8(2) ?
C1 C2 H2A 105.3(12) ?
C3 C2 H2A 109.3(12) ?
C1 C2 H2B 106.8(13) ?
C3 C2 H2B 110.8(13) ?
H2A C2 H2B 107.3(18) ?
C4 C3 C2 108.6(2) ?
C4 C3 H3A 111.0(14) ?
C2 C3 H3A 107.3(13) ?
C4 C3 H3B 107.7(12) ?
C2 C3 H3B 110.9(13) ?
H3A C3 H3B 111.4(18) ?
C3 C4 C5 121.4(2) ?
C3 C4 C15 110.6(2) ?
C5 C4 C15 103.6(2) ?
C3 C4 H4A 108.7(13) ?
C5 C4 H4A 106.7(14) ?
C15 C4 H4A 104.6(13) ?
C4 C5 C6 103.3(2) ?
C4 C5 H5A 113.1(13) ?
C6 C5 H5A 112.8(13) ?
C4 C5 H5B 111.1(18) ?
C6 C5 H5B 111.6(18) ?
H5A C5 H5B 105.(2) ?
C7 C6 C5 115.9(2) ?
C7 C6 C16 103.2(2) ?
C5 C6 C16 107.3(2) ?
C7 C6 H6A 115.9(18) ?
C5 C6 H6A 106.5(18) ?
C16 C6 H6A 107.3(18) ?
C8 C7 C6 113.4(2) ?
C8 C7 H7A 125.2(15) ?
C6 C7 H7A 121.4(15) ?
C7 C8 C9 113.3(2) ?
C7 C8 H8A 126.8(14) ?
C9 C8 H8A 119.7(14) ?
C8 C9 C10 114.2(2) ?
C8 C9 C16 104.1(2) ?
C10 C9 C16 105.2(2) ?
C8 C9 H9A 108.5(13) ?
C10 C9 H9A 112.1(13) ?
C16 C9 H9A 112.5(12) ?
C11 C10 C9 104.2(2) ?
C11 C10 H10A 107.0(12) ?
C9 C10 H10A 111.1(12) ?
C11 C10 H10B 109.4(12) ?
C9 C10 H10B 112.1(12) ?
H10A C10 H10B 112.6(17) ?
C10 C11 C12 114.9(2) ?
C10 C11 C15 103.1(2) ?
C12 C11 C15 115.4(2) ?
C10 C11 H11A 108.0(11) ?
C12 C11 H11A 109.7(12) ?
C15 C11 H11A 104.9(11) ?
C13 C12 C11 113.0(2) ?
C13 C12 H12A 110.2(12) ?
C11 C12 H12A 107.8(12) ?
C13 C12 H12B 109.5(13) ?
C11 C12 H12B 109.9(13) ?
H12A C12 H12B 106.2(17) ?
C1 C13 C12 112.1(2) ?
C1 C13 H13A 109.1(13) ?
C12 C13 H13A 108.8(13) ?
C1 C13 H13B 110.3(15) ?
C12 C13 H13B 109.6(15) ?
H13A C13 H13B 107.(2) ?
O14 C15 C16 111.90(10) yes
O14 C15 C4 108.4(2) yes
C4 C15 C16 104.70(10) yes
O14 C15 C11 110.60(10) yes
C16 C15 C11 104.7(2) yes
C4 C15 C11 116.5(2) yes
C17 C16 C15 114.7(2) ?
C17 C16 C9 113.3(2) ?
C15 C16 C9 106.34(15) ?
C17 C16 C6 112.7(2) ?
C15 C16 C6 103.20(14) ?
C9 C16 C6 105.8(2) ?
C16 C17 H17A 108.7(13) ?
C16 C17 H17B 110.6(13) ?
H17A C17 H17B 102.7(18) ?
C16 C17 H17C 110.2(19) ?
H17A C17 H17C 110.(2) ?
H17B C17 H17C 114.(2) ?
C1 O1 H1O 107.9(18) ?
C15 O14 C1 110.86(12) ?

loop_
_geom_bond_atom_site_label_1
_geom_bond_atom_site_label_2
_geom_bond_site_symmetry_2
_geom_bond_distance
_geom_bond_publ_flag
C1 O1 . 1.401(2) y
C1 O14 . 1.459(2) y
C1 C13 . 1.513(3) ?
C1 C2 . 1.529(3) ?
C2 C3 . 1.540(3) ?
C3 C4 . 1.519(3) ?
C4 C5 . 1.522(3) ?
C4 C15 . 1.524(3) y
C5 C6 . 1.563(3) ?
C6 C7 . 1.504(4) ?
C6 C16 . 1.570(3) ?
C7 C8 . 1.305(4) y
C8 C9 . 1.494(3) ?
C9 C10 . 1.542(3) ?
C9 C16 . 1.557(3) ?
C10 C11 . 1.523(3) ?
C11 C12 . 1.536(3) ?
C11 C15 . 1.543(3) y
C12 C13 . 1.525(3) ?
C15 O14 . 1.443(2) y
C15 C16 . 1.543(2) y
C16 C17 . 1.522(3) ?

loop_
_geom_torsion_atom_site_label_1
_geom_torsion_atom_site_label_2
_geom_torsion_atom_site_label_3
_geom_torsion_atom_site_label_4
_geom_torsion
O1 C1 C2 C3 -158.6(2)
O14 C1 C2 C3 -45.0(2)
C13 C1 C2 C3 77.1(2)
C1 C2 C3 C4 42.8(3)
C2 C3 C4 C5 -173.0(2)
C2 C3 C4 C15 -51.5(2)
C3 C4 C5 C6 162.5(2)
C15 C4 C5 C6 37.7(2)
C4 C5 C6 C7 -133.5(2)
C4 C5 C6 C16 -18.8(3)
C5 C6 C7 C8 114.3(2)
C16 C6 C7 C8 -2.7(2)
C6 C7 C8 C9 -0.4(3)
C7 C8 C9 C10 -110.8(2)
C7 C8 C9 C16 3.3(2)
C8 C9 C10 C11 84.3(2)
C16 C9 C10 C11 -29.2(2)
C9 C10 C11 C12 167.2(2)
C9 C10 C11 C15 40.7(2)
C10 C11 C12 C13 -86.1(2)
C15 C11 C12 C13 33.7(3)
O1 C1 C13 C12 175.5(2)
O14 C1 C13 C12 60.8(2)
C2 C1 C13 C12 -63.4(2)
C11 C12 C13 C1 -43.3(2)
C3 C4 C15 O14 65.6(2)
C5 C4 C15 O14 -162.9(2)
C3 C4 C15 C16 -174.8(2)
C5 C4 C15 C16 -43.3(2)
C3 C4 C15 C11 -59.9(2)
C5 C4 C15 C11 71.7(2)
C10 C11 C15 O14 84.2(2)
C12 C11 C15 O14 -41.9(2)
C10 C11 C15 C4 -151.5(2)
C12 C11 C15 C4 82.4(2)
C10 C11 C15 C16 -36.5(2)
C12 C11 C15 C16 -162.6(2)
O14 C15 C16 C17 24.5(2)
C4 C15 C16 C17 -92.7(2)
C11 C15 C16 C17 144.3(2)
O14 C15 C16 C9 -101.5(2)
C4 C15 C16 C9 141.4(2)
C11 C15 C16 C9 18.4(2)
O14 C15 C16 C6 147.5(2)
C4 C15 C16 C6 30.3(2)
C11 C15 C16 C6 -92.7(2)
C8 C9 C16 C17 119.2(2)
C10 C9 C16 C17 -120.4(2)
C8 C9 C16 C15 -114.0(2)
C10 C9 C16 C15 6.4(2)
C8 C9 C16 C6 -4.7(2)
C10 C9 C16 C6 115.7(2)
C7 C6 C16 C17 -119.8(2)
C5 C6 C16 C17 117.3(2)
C7 C6 C16 C15 116.0(2)
C5 C6 C16 C15 -6.9(2)
C7 C6 C16 C9 4.5(2)
C5 C6 C16 C9 -118.4(2)
C4 C15 O14 C1 -67.5(2)
C16 C15 O14 C1 177.58(14)
C11 C15 O14 C1 61.3(2)
O1 C1 O14 C15 170.13(14)
C13 C1 O14 C15 -71.2(2)
C2 C1 O14 C15 56.4(2)
